data_1571404
loop_
_publ_author_name
'Wang, Zhuoer'
'Cao, Zhaozhen'
'Hao, Aiyou'
'Xing, Pengyao'

_publ_section_title
;
 Pnictogen bonding in imide derivatives for chiral folding and
 self-assembly.
;
_journal_issue 18
_journal_name_full 'Chemical science'
_journal_page_first 6924
_journal_page_last 6933
_journal_paper_doi 10.1039/d4sc00554f
_journal_volume 15
_journal_year 2024
_chemical_absolute_configuration rm
_chemical_formula_moiety '2(C11 H10 Br N O3)'
_chemical_formula_sum 'C22 H20 Br2 N2 O6'
_chemical_formula_weight 568.22
_space_group_crystal_system monoclinic
_space_group_IT_number 4
_space_group_name_Hall 'P 2yb'
_space_group_name_H-M_alt 'P 1 21 1'
_atom_sites_solution_hydrogens geom
_atom_sites_solution_primary dual
_audit_creation_date 2023-05-17
_audit_creation_method
;
Olex2 1.3
(compiled 2020.02.04 svn.rd84adfe8 for OlexSys, GUI svn.r6032)
;
_audit_update_record
;
2023-11-22 deposited with the CCDC.	2024-04-05 downloaded from the CCDC.
;
_cell_angle_alpha 90
_cell_angle_beta 99.000(6)
_cell_angle_gamma 90
_cell_formula_units_Z 2
_cell_length_a 8.6432(6)
_cell_length_b 5.5418(3)
_cell_length_c 22.9285(12)
_cell_measurement_reflns_used 4203
_cell_measurement_temperature 173.15
_cell_measurement_theta_max 30.1450
_cell_measurement_theta_min 2.6620
_cell_volume 1084.73(11)
_computing_molecular_graphics 'Olex2 1.3 (Dolomanov et al., 2009)'
_computing_publication_material 'Olex2 1.3 (Dolomanov et al., 2009)'
_computing_structure_refinement 'SHELXL 2018/3 (Sheldrick, 2015)'
_computing_structure_solution 'SHELXT 2018/2 (Sheldrick, 2018)'
_diffrn_ambient_temperature 173.15
_diffrn_measured_fraction_theta_full 0.998
_diffrn_measured_fraction_theta_max 0.863
_diffrn_measurement_device_type 'XtaLAB Synergy, Dualflex, HyPix'
_diffrn_radiation_type MoK\a
_diffrn_radiation_wavelength 0.71073
_diffrn_reflns_av_R_equivalents 0.0630
_diffrn_reflns_av_unetI/netI 0.0764
_diffrn_reflns_Laue_measured_fraction_full 0.998
_diffrn_reflns_Laue_measured_fraction_max 0.863
_diffrn_reflns_limit_h_max 11
_diffrn_reflns_limit_h_min -11
_diffrn_reflns_limit_k_max 7
_diffrn_reflns_limit_k_min -7
_diffrn_reflns_limit_l_max 31
_diffrn_reflns_limit_l_min -28
_diffrn_reflns_number 16523
_diffrn_reflns_point_group_measured_fraction_full 0.996
_diffrn_reflns_point_group_measured_fraction_max 0.826
_diffrn_reflns_theta_full 25.242
_diffrn_reflns_theta_max 30.407
_diffrn_reflns_theta_min 2.678
_exptl_absorpt_coefficient_mu 3.780
_exptl_crystal_density_diffrn 1.740
_exptl_crystal_description block
_exptl_crystal_F_000 568
_refine_diff_density_max 0.491
_refine_diff_density_min -0.588
_refine_diff_density_rms 0.080
_refine_ls_abs_structure_details
;
 Flack x determined using 1373 quotients [(I+)-(I-)]/[(I+)+(I-)]
 (Parsons, Flack and Wagner, Acta Cryst. B69 (2013) 249-259).
;
_refine_ls_abs_structure_Flack 0.012(14)
_refine_ls_extinction_method none
_refine_ls_goodness_of_fit_ref 1.009
_refine_ls_hydrogen_treatment constr
_refine_ls_matrix_type full
_refine_ls_number_parameters 293
_refine_ls_number_reflns 5412
_refine_ls_number_restraints 1
_refine_ls_restrained_S_all 1.009
_refine_ls_R_factor_all 0.0694
_refine_ls_R_factor_gt 0.0390
_refine_ls_shift/su_max 0.001
_refine_ls_shift/su_mean 0.000
_refine_ls_structure_factor_coef Fsqd
_refine_ls_weighting_details 'w=1/[\s^2^(Fo^2^)+(0.0126P)^2^+0.3131P] where P=(Fo^2^+2Fc^2^)/3'
_refine_ls_weighting_scheme calc
_refine_ls_wR_factor_gt 0.0724
_refine_ls_wR_factor_ref 0.0827
_reflns_Friedel_coverage 0.747
_reflns_Friedel_fraction_full 0.994
_reflns_Friedel_fraction_max 0.781
_reflns_number_gt 3859
_reflns_number_total 5412
_reflns_threshold_expression 'I > 2\s(I)'
_cod_data_source_file d4sc00554f2.cif
_cod_data_source_block 1
_cod_depositor_comments 'Adding full bibliography for 1571402--1571406.cif.'
_cod_database_code 1571404
_shelx_shelxl_version_number 2018/3
_shelx_space_group_comment
;
The symmetry employed for this shelxl refinement is uniquely defined
by the following loop, which should always be used as a source of
symmetry information in preference to the above space-group names.
They are only intended as comments.
;
_olex2_refinement_description
;
1. Fixed Uiso
 At 1.2 times of:
  All C(H) groups, All C(H,H) groups
 At 1.5 times of:
  All C(H,H,H) groups, All O(H) groups
2.a Ternary CH refined with riding coordinates:
 C00C(H00G), C00T(H00T)
2.b Secondary CH2 refined with riding coordinates:
 C00K(H00D,H00E), C5(H5A,H5B)
2.c Aromatic/amide H refined with riding coordinates:
 C008(H008), C00B(H00F), C00L(H00L), C00N(H00N), C00S(H00S), C00U(H00U)
2.d Idealised Me refined as rotating group:
 C006(H00A,H00B,H00C), C00R(H00I,H00J,H00K)
2.e Idealised tetrahedral OH refined as rotating group:
 O00E(H00H), O00Q(H00Q)
;
_olex2_submission_special_instructions 'No special instructions were received'

loop_
_space_group_symop_operation_xyz
'x, y, z'
'-x, y+1/2, -z'

loop_
_atom_site_label
_atom_site_type_symbol
_atom_site_fract_x
_atom_site_fract_y
_atom_site_fract_z
_atom_site_U_iso_or_equiv
_atom_site_adp_type
_atom_site_occupancy
_atom_site_site_symmetry_order
_atom_site_calc_flag
_atom_site_refinement_flags_posn
_atom_site_refinement_flags_adp
_atom_site_refinement_flags_occupancy
_atom_site_disorder_assembly
_atom_site_disorder_group
Br01 Br 0.61915(8) 0.67911(10) 0.85740(3) 0.0360(2) Uani 1 1 d . . . . .
Br02 Br 0.38049(8) 0.31025(9) 0.63929(3) 0.0372(2) Uani 1 1 d . . . . .
O003 O 0.9390(5) 1.4077(10) 0.6550(2) 0.0340(13) Uani 1 1 d . . . . .
O004 O 0.3760(5) 0.2823(10) 0.89454(18) 0.0339(11) Uani 1 1 d . . . . .
N005 N 0.2142(6) -0.0522(10) 0.8868(2) 0.0197(11) Uani 1 1 d . . . . .
C006 C 0.8773(8) 0.9013(13) 0.5246(3) 0.0359(17) Uani 1 1 d . . . . .
H00A H 0.804022 0.766574 0.525054 0.054 Uiso 1 1 calc R U . . .
H00B H 0.979086 0.857328 0.547291 0.054 Uiso 1 1 calc R U . . .
H00C H 0.889787 0.937504 0.483796 0.054 Uiso 1 1 calc R U . . .
C007 C 0.8598(7) 1.2333(12) 0.6604(3) 0.0243(16) Uani 1 1 d . . . . .
C008 C 0.6631(7) 0.7868(15) 0.7402(2) 0.0280(15) Uani 1 1 d . . . . .
H008 H 0.599974 0.648998 0.728985 0.034 Uiso 1 1 calc R U . . .
O009 O 0.6259(5) 0.7503(8) 0.60349(18) 0.0272(10) Uani 1 1 d . . . . .
O00A O 0.0757(5) -0.3922(8) 0.84975(19) 0.0301(12) Uani 1 1 d . . . . .
C00B C 0.2219(7) -0.0775(13) 0.6858(3) 0.0273(16) Uani 1 1 d . . . . .
H00F H 0.200704 -0.130528 0.645932 0.033 Uiso 1 1 calc R U . . .
C00C C 0.1892(8) -0.0780(12) 0.9487(3) 0.0222(14) Uani 1 1 d . . . . .
H00G H 0.099045 -0.190924 0.948973 0.027 Uiso 1 1 calc R U . . .
C00D C 0.6984(7) 0.8599(12) 0.7988(3) 0.0251(17) Uani 1 1 d . . . . .
O00E O 0.0104(4) 0.2644(7) 0.93854(17) 0.0337(9) Uani 1 1 d . . . . .
H00H H 0.039415 0.360150 0.913981 0.051 Uiso 1 1 calc R U . . .
C00F C 0.2878(7) 0.0815(11) 0.8007(3) 0.0195(14) Uani 1 1 d . . . . .
C00G C 0.1990(7) -0.1230(12) 0.7866(3) 0.0219(15) Uani 1 1 d . . . . .
C00H C 0.7053(7) 0.8979(12) 0.6339(3) 0.0221(15) Uani 1 1 d . . . . .
C00I C 0.3032(7) 0.1259(13) 0.8656(3) 0.0236(15) Uani 1 1 d . . . . .
C00J C 0.8151(7) 1.1289(12) 0.7151(3) 0.0224(14) Uani 1 1 d . . . . .
C00K C 0.6596(7) 1.2119(14) 0.5184(3) 0.0298(16) Uani 1 1 d . . . . .
H00D H 0.581119 1.080434 0.514022 0.036 Uiso 1 1 calc R U . . .
H00E H 0.618830 1.347565 0.539594 0.036 Uiso 1 1 calc R U . . .
C00L C 0.1643(7) -0.2091(15) 0.7300(2) 0.0261(14) Uani 1 1 d . . . . .
H00L H 0.104026 -0.351497 0.721082 0.031 Uiso 1 1 calc R U . . .
N00M N 0.7946(6) 1.0803(9) 0.6144(2) 0.0219(12) Uani 1 1 d . . . . .
C00N C 0.8477(7) 1.2025(15) 0.7734(3) 0.0277(15) Uani 1 1 d . . . . .
H00N H 0.908611 1.342838 0.784204 0.033 Uiso 1 1 calc R U . . .
C00O C 0.7239(7) 0.9238(13) 0.6993(3) 0.0242(15) Uani 1 1 d . . . . .
C00P C 0.3086(7) 0.1270(13) 0.6998(3) 0.0250(16) Uani 1 1 d . . . . .
O00Q O 0.6883(4) 1.2891(9) 0.46203(16) 0.0392(10) Uani 1 1 d . . . . .
H00Q H 0.602964 1.299226 0.438918 0.059 Uiso 1 1 calc R U . . .
C00R C 0.3317(7) -0.1919(16) 0.9868(3) 0.0347(16) Uani 1 1 d . . . . .
H00I H 0.356272 -0.345940 0.969339 0.052 Uiso 1 1 calc R U . . .
H00J H 0.308436 -0.219717 1.026714 0.052 Uiso 1 1 calc R U . . .
H00K H 0.421645 -0.082950 0.988644 0.052 Uiso 1 1 calc R U . . .
C00S C 0.7892(7) 1.0661(13) 0.8154(3) 0.0280(16) Uani 1 1 d . . . . .
H00S H 0.810506 1.112123 0.855731 0.034 Uiso 1 1 calc R U . . .
C00T C 0.8134(7) 1.1232(12) 0.5523(2) 0.0231(14) Uani 1 1 d . . . . .
H00T H 0.891789 1.255738 0.552070 0.028 Uiso 1 1 calc R U . . .
C00U C 0.3445(7) 0.2151(12) 0.7577(2) 0.0246(15) Uani 1 1 d . . . . .
H00U H 0.404171 0.357914 0.766828 0.029 Uiso 1 1 calc R U . . .
C00V C 0.1512(7) -0.2116(15) 0.8425(3) 0.0229(14) Uani 1 1 d . . . . .
C5 C 0.1442(7) 0.1599(13) 0.9736(2) 0.0289(14) Uani 1 1 d . . . . .
H5A H 0.121993 0.134286 1.014174 0.035 Uiso 1 1 calc R U . . .
H5B H 0.233491 0.273238 0.975774 0.035 Uiso 1 1 calc R U . . .

loop_
_atom_site_aniso_label
_atom_site_aniso_U_11
_atom_site_aniso_U_22
_atom_site_aniso_U_33
_atom_site_aniso_U_23
_atom_site_aniso_U_13
_atom_site_aniso_U_12
Br01 0.0449(4) 0.0415(4) 0.0230(4) 0.0059(4) 0.0097(3) 0.0002(4)
Br02 0.0563(5) 0.0356(4) 0.0226(3) 0.0019(3) 0.0154(3) -0.0007(4)
O003 0.036(3) 0.035(3) 0.029(2) 0.001(2) -0.001(2) -0.013(2)
O004 0.046(3) 0.034(2) 0.024(2) -0.010(2) 0.0122(19) -0.019(3)
N005 0.022(3) 0.022(3) 0.015(2) -0.004(2) 0.004(2) -0.004(2)
C006 0.033(3) 0.049(4) 0.026(3) 0.003(3) 0.005(3) 0.016(3)
C007 0.023(3) 0.023(4) 0.025(3) -0.005(3) -0.003(3) -0.001(3)
C008 0.029(4) 0.029(4) 0.023(3) -0.003(3) -0.002(3) -0.005(3)
O009 0.030(2) 0.027(2) 0.023(2) -0.0058(18) -0.0018(17) -0.0077(19)
O00A 0.037(3) 0.023(3) 0.028(2) -0.0014(19) 0.000(2) -0.014(2)
C00B 0.034(4) 0.027(4) 0.020(3) -0.005(3) 0.001(3) 0.005(3)
C00C 0.025(3) 0.024(3) 0.017(3) -0.001(2) 0.003(2) -0.006(3)
C00D 0.030(4) 0.025(4) 0.022(3) 0.002(3) 0.008(3) 0.004(3)
O00E 0.041(2) 0.031(2) 0.031(2) 0.0036(17) 0.0111(17) 0.0050(18)
C00F 0.019(3) 0.017(3) 0.022(3) -0.003(2) 0.002(3) -0.001(2)
C00G 0.019(3) 0.023(4) 0.023(3) 0.000(3) 0.003(2) 0.003(3)
C00H 0.021(3) 0.024(3) 0.020(3) -0.003(3) 0.001(2) 0.000(3)
C00I 0.025(3) 0.023(3) 0.025(3) -0.001(3) 0.010(3) -0.002(3)
C00J 0.024(3) 0.020(3) 0.022(3) -0.001(3) -0.002(2) -0.006(3)
C00K 0.030(3) 0.035(4) 0.025(3) 0.004(3) 0.005(2) -0.001(3)
C00L 0.031(3) 0.023(3) 0.023(3) -0.005(3) 0.001(2) -0.002(3)
N00M 0.025(3) 0.018(3) 0.023(3) -0.001(2) 0.003(2) -0.006(2)
C00N 0.025(3) 0.028(4) 0.028(3) -0.005(3) -0.001(3) -0.002(3)
C00O 0.025(4) 0.029(4) 0.018(3) 0.000(3) 0.002(2) -0.001(3)
C00P 0.025(4) 0.030(4) 0.021(3) 0.004(3) 0.005(3) 0.007(3)
O00Q 0.036(2) 0.056(3) 0.0245(19) 0.012(2) 0.0015(16) 0.004(2)
C00R 0.037(4) 0.038(4) 0.028(3) 0.005(4) 0.003(3) 0.004(4)
C00S 0.036(4) 0.032(4) 0.015(3) -0.003(3) 0.000(3) 0.004(3)
C00T 0.024(3) 0.025(3) 0.021(3) 0.000(3) 0.010(2) -0.003(3)
C00U 0.031(4) 0.022(4) 0.022(3) 0.000(3) 0.009(3) -0.001(3)
C00V 0.020(3) 0.025(3) 0.024(3) 0.001(3) 0.004(2) -0.004(3)
C5 0.041(3) 0.028(3) 0.020(3) -0.006(3) 0.014(2) -0.008(3)

loop_
_atom_type_symbol
_atom_type_description
_atom_type_scat_dispersion_real
_atom_type_scat_dispersion_imag
_atom_type_scat_source
C C 0.0033 0.0016 'International Tables Vol C Tables 4.2.6.8 and 6.1.1.4'
H H 0.0000 0.0000 'International Tables Vol C Tables 4.2.6.8 and 6.1.1.4'
Br Br -0.2901 2.4595 'International Tables Vol C Tables 4.2.6.8 and 6.1.1.4'
N N 0.0061 0.0033 'International Tables Vol C Tables 4.2.6.8 and 6.1.1.4'
O O 0.0106 0.0060 'International Tables Vol C Tables 4.2.6.8 and 6.1.1.4'

loop_
_geom_angle_atom_site_label_1
_geom_angle_atom_site_label_2
_geom_angle_atom_site_label_3
_geom_angle
_geom_angle_site_symmetry_1
_geom_angle_site_symmetry_3
_geom_angle_publ_flag
C00I N005 C00C 125.4(5) . . ?
C00I N005 C00V 111.8(5) . . ?
C00V N005 C00C 122.8(5) . . ?
H00A C006 H00B 109.5 . . ?
H00A C006 H00C 109.5 . . ?
H00B C006 H00C 109.5 . . ?
C00T C006 H00A 109.5 . . ?
C00T C006 H00B 109.5 . . ?
C00T C006 H00C 109.5 . . ?
O003 C007 C00J 128.8(6) . . ?
O003 C007 N00M 125.4(7) . . ?
N00M C007 C00J 105.8(6) . . ?
C00D C008 H008 121.7 . . ?
C00O C008 H008 121.7 . . ?
C00O C008 C00D 116.6(7) . . ?
C00L C00B H00F 119.8 . . ?
C00P C00B H00F 119.8 . . ?
C00P C00B C00L 120.3(6) . . ?
N005 C00C H00G 107.3 . . ?
N005 C00C C00R 111.3(5) . . ?
N005 C00C C5 111.3(5) . . ?
C00R C00C H00G 107.3 . . ?
C5 C00C H00G 107.3 . . ?
C5 C00C C00R 112.1(5) . . ?
C008 C00D Br01 118.9(5) . . ?
C008 C00D C00S 121.8(6) . . ?
C00S C00D Br01 119.3(5) . . ?
C5 O00E H00H 109.5 . . ?
C00G C00F C00I 109.2(6) . . ?
C00G C00F C00U 121.3(6) . . ?
C00U C00F C00I 129.5(6) . . ?
C00F C00G C00V 106.8(6) . . ?
C00L C00G C00F 122.6(7) . . ?
C00L C00G C00V 130.6(7) . . ?
O009 C00H N00M 126.7(6) . . ?
O009 C00H C00O 127.3(6) . . ?
N00M C00H C00O 106.0(5) . . ?
O004 C00I N005 126.1(6) . . ?
O004 C00I C00F 128.6(6) . . ?
N005 C00I C00F 105.3(5) . . ?
C00N C00J C007 131.3(6) . . ?
C00N C00J C00O 120.8(6) . . ?
C00O C00J C007 107.9(5) . . ?
H00D C00K H00E 108.5 . . ?
O00Q C00K H00D 110.2 . . ?
O00Q C00K H00E 110.2 . . ?
O00Q C00K C00T 107.6(5) . . ?
C00T C00K H00D 110.2 . . ?
C00T C00K H00E 110.2 . . ?
C00B C00L H00L 121.5 . . ?
C00G C00L C00B 117.0(7) . . ?
C00G C00L H00L 121.5 . . ?
C007 N00M C00T 122.4(6) . . ?
C00H N00M C007 112.2(5) . . ?
C00H N00M C00T 125.3(5) . . ?
C00J C00N H00N 121.0 . . ?
C00S C00N C00J 118.1(7) . . ?
C00S C00N H00N 121.0 . . ?
C008 C00O C00H 129.8(6) . . ?
C008 C00O C00J 122.2(6) . . ?
C00J C00O C00H 107.9(6) . . ?
C00B C00P Br02 120.1(5) . . ?
C00B C00P C00U 122.8(6) . . ?
C00U C00P Br02 117.1(5) . . ?
C00K O00Q H00Q 109.5 . . ?
C00C C00R H00I 109.5 . . ?
C00C C00R H00J 109.5 . . ?
C00C C00R H00K 109.5 . . ?
H00I C00R H00J 109.5 . . ?
H00I C00R H00K 109.5 . . ?
H00J C00R H00K 109.5 . . ?
C00D C00S H00S 119.7 . . ?
C00N C00S C00D 120.5(6) . . ?
C00N C00S H00S 119.7 . . ?
C006 C00T H00T 107.5 . . ?
C00K C00T C006 113.2(5) . . ?
C00K C00T H00T 107.5 . . ?
N00M C00T C006 111.9(5) . . ?
N00M C00T C00K 109.1(5) . . ?
N00M C00T H00T 107.5 . . ?
C00F C00U C00P 116.0(6) . . ?
C00F C00U H00U 122.0 . . ?
C00P C00U H00U 122.0 . . ?
N005 C00V C00G 106.8(6) . . ?
O00A C00V N005 125.4(6) . . ?
O00A C00V C00G 127.8(6) . . ?
C00C C5 H5A 109.2 . . ?
C00C C5 H5B 109.2 . . ?
O00E C5 C00C 112.1(5) . . ?
O00E C5 H5A 109.2 . . ?
O00E C5 H5B 109.2 . . ?
H5A C5 H5B 107.9 . . ?

loop_
_geom_bond_atom_site_label_1
_geom_bond_atom_site_label_2
_geom_bond_distance
_geom_bond_site_symmetry_2
_geom_bond_publ_flag
Br01 C00D 1.888(6) . ?
Br02 C00P 1.900(6) . ?
O003 C007 1.202(8) . ?
O004 C00I 1.208(7) . ?
N005 C00C 1.477(7) . ?
N005 C00I 1.385(8) . ?
N005 C00V 1.390(8) . ?
C006 H00A 0.9800 . ?
C006 H00B 0.9800 . ?
C006 H00C 0.9800 . ?
C006 C00T 1.526(9) . ?
C007 C00J 1.487(9) . ?
C007 N00M 1.400(8) . ?
C008 H008 0.9500 . ?
C008 C00D 1.392(8) . ?
C008 C00O 1.373(9) . ?
O009 C00H 1.215(7) . ?
O00A C00V 1.220(9) . ?
C00B H00F 0.9500 . ?
C00B C00L 1.401(9) . ?
C00B C00P 1.369(9) . ?
C00C H00G 1.0000 . ?
C00C C00R 1.530(8) . ?
C00C C5 1.511(9) . ?
C00D C00S 1.404(9) . ?
O00E H00H 0.8400 . ?
O00E C5 1.424(7) . ?
C00F C00G 1.378(8) . ?
C00F C00I 1.493(8) . ?
C00F C00U 1.383(8) . ?
C00G C00L 1.373(8) . ?
C00G C00V 1.490(8) . ?
C00H N00M 1.388(8) . ?
C00H C00O 1.490(8) . ?
C00J C00N 1.383(8) . ?
C00J C00O 1.398(9) . ?
C00K H00D 0.9900 . ?
C00K H00E 0.9900 . ?
C00K O00Q 1.418(7) . ?
C00K C00T 1.513(8) . ?
C00L H00L 0.9500 . ?
N00M C00T 1.478(7) . ?
C00N H00N 0.9500 . ?
C00N C00S 1.380(9) . ?
C00P C00U 1.404(8) . ?
O00Q H00Q 0.8400 . ?
C00R H00I 0.9800 . ?
C00R H00J 0.9800 . ?
C00R H00K 0.9800 . ?
C00S H00S 0.9500 . ?
C00T H00T 1.0000 . ?
C00U H00U 0.9500 . ?
C5 H5A 0.9900 . ?
C5 H5B 0.9900 . ?

loop_
_geom_torsion_atom_site_label_1
_geom_torsion_atom_site_label_2
_geom_torsion_atom_site_label_3
_geom_torsion_atom_site_label_4
_geom_torsion
_geom_torsion_site_symmetry_1
_geom_torsion_site_symmetry_2
_geom_torsion_site_symmetry_3
_geom_torsion_site_symmetry_4
_geom_torsion_publ_flag
Br01 C00D C00S C00N -179.5(5) . . . . ?
Br02 C00P C00U C00F 178.5(4) . . . . ?
O003 C007 C00J C00N 1.5(12) . . . . ?
O003 C007 C00J C00O -179.1(7) . . . . ?
O003 C007 N00M C00H -178.3(6) . . . . ?
O003 C007 N00M C00T -1.8(10) . . . . ?
N005 C00C C5 O00E 55.4(7) . . . . ?
C007 C00J C00N C00S -179.9(6) . . . . ?
C007 C00J C00O C008 -179.5(6) . . . . ?
C007 C00J C00O C00H -1.5(7) . . . . ?
C007 N00M C00T C006 127.0(6) . . . . ?
C007 N00M C00T C00K -106.9(7) . . . . ?
C008 C00D C00S C00N -0.6(10) . . . . ?
O009 C00H N00M C007 174.2(6) . . . . ?
O009 C00H N00M C00T -2.2(10) . . . . ?
O009 C00H C00O C008 2.7(12) . . . . ?
O009 C00H C00O C00J -175.1(6) . . . . ?
C00B C00P C00U C00F 0.4(9) . . . . ?
C00C N005 C00I O004 1.8(10) . . . . ?
C00C N005 C00I C00F -177.9(6) . . . . ?
C00C N005 C00V O00A -3.3(10) . . . . ?
C00C N005 C00V C00G 178.8(5) . . . . ?
C00D C008 C00O C00H -178.4(6) . . . . ?
C00D C008 C00O C00J -0.9(10) . . . . ?
C00F C00G C00L C00B -0.8(10) . . . . ?
C00F C00G C00V N005 0.3(7) . . . . ?
C00F C00G C00V O00A -177.6(6) . . . . ?
C00G C00F C00I O004 177.4(6) . . . . ?
C00G C00F C00I N005 -2.9(7) . . . . ?
C00G C00F C00U C00P -1.2(9) . . . . ?
C00H N00M C00T C006 -57.0(8) . . . . ?
C00H N00M C00T C00K 69.1(8) . . . . ?
C00I N005 C00C C00R -78.0(8) . . . . ?
C00I N005 C00C C5 47.8(8) . . . . ?
C00I N005 C00V O00A 175.7(6) . . . . ?
C00I N005 C00V C00G -2.3(7) . . . . ?
C00I C00F C00G C00L 179.8(6) . . . . ?
C00I C00F C00G C00V 1.6(7) . . . . ?
C00I C00F C00U C00P -179.3(6) . . . . ?
C00J C007 N00M C00H 3.6(7) . . . . ?
C00J C007 N00M C00T -179.9(5) . . . . ?
C00J C00N C00S C00D -0.4(10) . . . . ?
C00L C00B C00P Br02 -177.9(5) . . . . ?
C00L C00B C00P C00U 0.1(10) . . . . ?
C00L C00G C00V N005 -177.8(6) . . . . ?
C00L C00G C00V O00A 4.4(12) . . . . ?
N00M C007 C00J C00N 179.5(7) . . . . ?
N00M C007 C00J C00O -1.1(7) . . . . ?
N00M C00H C00O C008 -178.6(7) . . . . ?
N00M C00H C00O C00J 3.7(7) . . . . ?
C00N C00J C00O C008 0.0(10) . . . . ?
C00N C00J C00O C00H 177.9(6) . . . . ?
C00O C008 C00D Br01 -179.8(5) . . . . ?
C00O C008 C00D C00S 1.2(10) . . . . ?
C00O C00H N00M C007 -4.5(7) . . . . ?
C00O C00H N00M C00T 179.1(6) . . . . ?
C00O C00J C00N C00S 0.7(10) . . . . ?
C00P C00B C00L C00G 0.0(10) . . . . ?
O00Q C00K C00T C006 -64.3(7) . . . . ?
O00Q C00K C00T N00M 170.4(5) . . . . ?
C00R C00C C5 O00E -179.3(5) . . . . ?
C00U C00F C00G C00L 1.4(9) . . . . ?
C00U C00F C00G C00V -176.9(6) . . . . ?
C00U C00F C00I O004 -4.3(11) . . . . ?
C00U C00F C00I N005 175.4(6) . . . . ?
C00V N005 C00C C00R 100.8(7) . . . . ?
C00V N005 C00C C5 -133.4(6) . . . . ?
C00V N005 C00I O004 -177.1(6) . . . . ?
C00V N005 C00I C00F 3.2(7) . . . . ?
C00V C00G C00L C00B 177.1(6) . . . . ?
